data_8102381
loop_
_publ_author_name
'Elangovan Elamparuthi'
'Torsten Linker'
'Alexandra Kelling'
'Uwe Schilde'

_publ_section_title
;
 Crystal structure of methyl
 3,4,6-tri-O-benzyl-2-deoxy-2-C-nitromethyl-\b-D-galactopyranoside,
 C29H33NO7
;
_journal_issue 1
_journal_name_full 'Zeitschrift f\"ur Kristallographie - New Crystal Structures'
_journal_page_first 67
_journal_volume 224
_journal_year 2009
_chemical_absolute_configuration syn
_chemical_formula_moiety 'C29 H33 N O7'
_chemical_formula_sum 'C29 H33 N O7'
_chemical_formula_weight 507.56
_chemical_melting_point 400.5(5)
_chemical_name_systematic
; 
methyl 3,4,6-tri-O-benzyl-2-deoxy-
2-C-nitromethyl-\b-D-galactopyranoside 
;
_space_group_IT_number 19
_symmetry_cell_setting orthorhombic
_symmetry_space_group_name_Hall 'P 2ac 2ab'
_symmetry_space_group_name_H-M 'P 21 21 21'
_atom_sites_solution_hydrogens difmap
_atom_sites_solution_primary direct
_atom_sites_solution_secondary difmap
_audit_creation_method SHELXL-97
_cell_angle_alpha 90.00
_cell_angle_beta 90.00
_cell_angle_gamma 90.00
_cell_formula_units_Z 4
_cell_length_a 24.7379(14)
_cell_length_b 10.5120(8)
_cell_length_c 10.3749(6)
_cell_measurement_reflns_used 25631
_cell_measurement_temperature 210(2)
_cell_measurement_theta_max 24.78
_cell_measurement_theta_min 1.62
_cell_volume 2697.9(3)
_computing_cell_refinement 'X-AREA (Stoe, 2004)'
_computing_data_collection 'X-AREA (Stoe, 2004)'
_computing_data_reduction 'X-RED (Stoe, 2004)'
_computing_molecular_graphics
;
 ORTEP-3 for Windows (Farrugia, 2005) based on ORTEP-III
 (Burnett & Johnson, 2000)
;
_computing_publication_material 'SHELXL-97 (Sheldrick, 1997)'
_computing_structure_refinement 'SHELXL-97 (Sheldrick, 1997)'
_computing_structure_solution 'SHELXS-97 (Sheldrick, 1997)'
_diffrn_ambient_temperature 210(2)
_diffrn_detector 'image plate (34 cm diameter)'
_diffrn_detector_area_resol_mean 6.67
_diffrn_detector_type STOE
_diffrn_measured_fraction_theta_full 0.999
_diffrn_measured_fraction_theta_max 0.999
_diffrn_measurement_details
;
 180 frames, detector distance = 140 mm
;
_diffrn_measurement_device '2-circle goniometer'
_diffrn_measurement_device_type 'STOE IPDS 2'
_diffrn_measurement_method '\w scan, 1.0 \%'
_diffrn_radiation_monochromator 'plane graphite'
_diffrn_radiation_source 'fine-focus sealed tube'
_diffrn_radiation_type MoK\a
_diffrn_radiation_wavelength 0.71073
_diffrn_reflns_av_R_equivalents 0.1093
_diffrn_reflns_av_sigmaI/netI 0.0519
_diffrn_reflns_limit_h_max 29
_diffrn_reflns_limit_h_min -29
_diffrn_reflns_limit_k_max 12
_diffrn_reflns_limit_k_min -12
_diffrn_reflns_limit_l_max 12
_diffrn_reflns_limit_l_min -11
_diffrn_reflns_number 34572
_diffrn_reflns_theta_full 24.95
_diffrn_reflns_theta_max 24.95
_diffrn_reflns_theta_min 1.65
_exptl_absorpt_coefficient_mu 0.089
_exptl_absorpt_correction_T_max 0.9796
_exptl_absorpt_correction_T_min 0.9795
_exptl_absorpt_correction_type sphere
_exptl_crystal_colour colorless
_exptl_crystal_density_diffrn 1.250
_exptl_crystal_density_method 'not measured'
_exptl_crystal_description prism
_exptl_crystal_F_000 1080
_exptl_crystal_size_max 0.9
_exptl_crystal_size_mid 0.4
_exptl_crystal_size_min 0.1
_refine_diff_density_max 0.234
_refine_diff_density_min -0.171
_refine_diff_density_rms 0.044
_refine_ls_abs_structure_details 'Flack H D (1983), Acta Cryst. A39, 876-881'
_refine_ls_abs_structure_Flack 0.8(10)
_refine_ls_extinction_coef 0.0169(15)
_refine_ls_extinction_expression Fc^*^=kFc[1+0.001xFc^2^\l^3^/sin(2\q)]^-1/4^
_refine_ls_extinction_method SHELXL
_refine_ls_goodness_of_fit_ref 0.950
_refine_ls_hydrogen_treatment refall
_refine_ls_matrix_type full
_refine_ls_number_parameters 435
_refine_ls_number_reflns 4728
_refine_ls_number_restraints 0
_refine_ls_restrained_S_all 0.950
_refine_ls_R_factor_all 0.0596
_refine_ls_R_factor_gt 0.0422
_refine_ls_shift/su_max 0.000
_refine_ls_shift/su_mean 0.000
_refine_ls_structure_factor_coef Fsqd
_refine_ls_weighting_details 'calc w=1/[\s^2^(Fo^2^)+(0.0630P)^2^+0.0000P] where P=(Fo^2^+2Fc^2^)/3'
_refine_ls_weighting_scheme calc
_refine_ls_wR_factor_gt 0.0978
_refine_ls_wR_factor_ref 0.1054
_reflns_number_gt 3556
_reflns_number_total 4728
_reflns_threshold_expression >2sigma(I)
_cod_data_source_file 1267-2472.cff
_cod_data_source_block elang2
_cod_depositor_comments
;
The following automatic conversions were performed:

'_chemical_melting_point' value '400-401' was changed to '400.5(5)' -
the average value was taken and precision was estimated.

Automatic conversion script
Id: cif_fix_values 1569 2011-02-09 13:29:24Z adriana 
;
_cod_database_code 8102381

loop_
_symmetry_equiv_pos_as_xyz
'x, y, z'
'-x+1/2, -y, z+1/2'
'x+1/2, -y+1/2, -z'
'-x, y+1/2, -z+1/2'

loop_
_atom_site_label
_atom_site_type_symbol
_atom_site_fract_x
_atom_site_fract_y
_atom_site_fract_z
_atom_site_U_iso_or_equiv
_atom_site_adp_type
_atom_site_occupancy
_atom_site_symmetry_multiplicity
_atom_site_calc_flag
_atom_site_refinement_flags
_atom_site_disorder_assembly
_atom_site_disorder_group
C1 C 0.20036(10) 0.77438(19) 0.8670(3) 0.0488(6) Uani 1 1 d . . .
H1 H 0.2152(10) 0.747(2) 0.957(3) 0.059 Uiso 1 1 d . . .
C2 C 0.24390(9) 0.8463(2) 0.7922(3) 0.0468(5) Uani 1 1 d . . .
H2 H 0.2280(10) 0.872(2) 0.705(3) 0.056 Uiso 1 1 d . . .
C3 C 0.25910(9) 0.9613(2) 0.8755(2) 0.0446(5) Uani 1 1 d . . .
H3 H 0.2725(10) 0.934(2) 0.959(3) 0.054 Uiso 1 1 d . . .
C4 C 0.20886(9) 1.0432(2) 0.8983(2) 0.0430(5) Uani 1 1 d . . .
H4 H 0.2174(9) 1.117(2) 0.960(2) 0.052 Uiso 1 1 d . . .
C5 C 0.16505(9) 0.9616(2) 0.9604(3) 0.0463(5) Uani 1 1 d . . .
H5 H 0.1782(10) 0.939(2) 1.045(3) 0.056 Uiso 1 1 d . . .
C6 C 0.11156(10) 1.0289(2) 0.9723(3) 0.0513(6) Uani 1 1 d . . .
H6A H 0.0983(10) 1.047(3) 0.887(3) 0.062 Uiso 1 1 d . . .
H6B H 0.0834(11) 0.977(3) 1.011(3) 0.062 Uiso 1 1 d . . .
C7 C 0.15222(15) 0.5814(2) 0.8688(4) 0.0703(8) Uani 1 1 d . . .
H7A H 0.1760(12) 0.555(3) 0.948(3) 0.084 Uiso 1 1 d . . .
H7B H 0.1203(13) 0.617(3) 0.900(3) 0.084 Uiso 1 1 d . . .
H7C H 0.1384(13) 0.507(3) 0.803(3) 0.089(9) Uiso 1 1 d . . .
C8 C 0.29349(10) 0.7662(2) 0.7681(3) 0.0519(6) Uani 1 1 d . . .
H8A H 0.3248(11) 0.817(2) 0.727(3) 0.062 Uiso 1 1 d . . .
H8B H 0.3088(11) 0.720(3) 0.846(3) 0.062 Uiso 1 1 d . . .
C9 C 0.33298(11) 1.1056(3) 0.8974(3) 0.0600(7) Uani 1 1 d . . .
H9A H 0.3495(11) 1.054(3) 0.967(3) 0.072 Uiso 1 1 d . . .
H9B H 0.3090(11) 1.178(3) 0.937(3) 0.072 Uiso 1 1 d . . .
C10 C 0.37663(9) 1.1679(2) 0.8196(3) 0.0538(6) Uani 1 1 d . . .
C11 C 0.42602(11) 1.1098(3) 0.7988(4) 0.0740(9) Uani 1 1 d . . .
H11 H 0.4328(13) 1.036(3) 0.841(3) 0.089 Uiso 1 1 d . . .
C12 C 0.46532(13) 1.1702(5) 0.7241(4) 0.0990(14) Uani 1 1 d . . .
H12 H 0.4981(17) 1.129(4) 0.717(4) 0.119 Uiso 1 1 d . . .
C13 C 0.45522(16) 1.2878(4) 0.6726(4) 0.0912(11) Uani 1 1 d . . .
H13 H 0.4839(14) 1.327(3) 0.600(4) 0.109 Uiso 1 1 d . . .
C14 C 0.40735(16) 1.3439(4) 0.6929(3) 0.0818(9) Uani 1 1 d . . .
H14 H 0.4075(14) 1.422(4) 0.649(4) 0.098 Uiso 1 1 d . . .
C15 C 0.36796(12) 1.2866(3) 0.7644(3) 0.0625(7) Uani 1 1 d . . .
H15 H 0.3342(13) 1.322(3) 0.775(3) 0.075 Uiso 1 1 d . . .
C16 C 0.20554(13) 1.2178(2) 0.7511(3) 0.0658(7) Uani 1 1 d . . .
H16A H 0.2448(13) 1.209(3) 0.716(3) 0.079 Uiso 1 1 d . . .
H16B H 0.2055(12) 1.267(3) 0.825(3) 0.079 Uiso 1 1 d . . .
C17 C 0.17027(10) 1.2755(2) 0.6507(2) 0.0547(6) Uani 1 1 d . . .
C18 C 0.18534(14) 1.3919(2) 0.5993(3) 0.0673(7) Uani 1 1 d . . .
H18 H 0.2199(12) 1.441(3) 0.640(3) 0.081 Uiso 1 1 d . . .
C19 C 0.15289(19) 1.4539(3) 0.5105(3) 0.0841(10) Uani 1 1 d . . .
H19 H 0.1680(13) 1.542(4) 0.468(3) 0.101 Uiso 1 1 d . . .
C20 C 0.10640(18) 1.3997(4) 0.4698(4) 0.0933(11) Uani 1 1 d . . .
H20 H 0.0807(14) 1.444(4) 0.400(4) 0.112 Uiso 1 1 d . . .
C21 C 0.09105(16) 1.2836(5) 0.5186(4) 0.1048(12) Uani 1 1 d . . .
H21 H 0.0579(18) 1.242(4) 0.507(4) 0.126 Uiso 1 1 d . . .
C22 C 0.12286(12) 1.2207(3) 0.6094(3) 0.0788(8) Uani 1 1 d . . .
H22 H 0.1086(13) 1.142(4) 0.649(3) 0.095 Uiso 1 1 d . . .
C23 C 0.07027(11) 1.1943(3) 1.0933(3) 0.0627(7) Uani 1 1 d . . .
H23A H 0.0843(11) 1.262(3) 1.155(3) 0.075 Uiso 1 1 d . . .
H23B H 0.0535(11) 1.130(3) 1.147(3) 0.075 Uiso 1 1 d . . .
C24 C 0.03398(9) 1.2449(2) 0.9904(3) 0.0518(6) Uani 1 1 d . . .
C25 C 0.04685(16) 1.3532(4) 0.9256(5) 0.1055(13) Uani 1 1 d . . .
H25 H 0.0796(17) 1.397(4) 0.958(4) 0.127 Uiso 1 1 d . . .
C26 C 0.0110(3) 1.3992(5) 0.8330(7) 0.155(3) Uani 1 1 d . . .
H26 H 0.022(3) 1.450(6) 0.810(7) 0.186 Uiso 1 1 d . . .
C27 C -0.0362(2) 1.3373(5) 0.8079(5) 0.1159(15) Uani 1 1 d . . .
H27 H -0.0578(18) 1.375(4) 0.738(5) 0.139 Uiso 1 1 d . . .
C28 C -0.04870(15) 1.2350(4) 0.8728(4) 0.0915(11) Uani 1 1 d . . .
H28 H -0.0796(16) 1.183(4) 0.844(4) 0.110 Uiso 1 1 d . . .
C29 C -0.01410(11) 1.1879(3) 0.9627(3) 0.0673(8) Uani 1 1 d . . .
H29 H -0.0235(12) 1.121(3) 1.011(3) 0.081 Uiso 1 1 d . . .
N1 N 0.28530(9) 0.66596(18) 0.6680(2) 0.0564(5) Uani 1 1 d . . .
O1 O 0.15412(6) 0.85180(14) 0.88304(16) 0.0501(4) Uani 1 1 d . . .
O2 O 0.18514(7) 0.66815(13) 0.79583(17) 0.0574(4) Uani 1 1 d . . .
O3 O 0.30103(6) 1.02932(13) 0.81155(16) 0.0487(4) Uani 1 1 d . . .
O4 O 0.18912(7) 1.09174(13) 0.77902(15) 0.0489(4) Uani 1 1 d . . .
O5 O 0.11980(6) 1.14022(15) 1.04721(17) 0.0591(5) Uani 1 1 d . . .
O6 O 0.25927(8) 0.68870(15) 0.57115(18) 0.0626(5) Uani 1 1 d . . .
O7 O 0.30710(11) 0.56385(18) 0.6865(2) 0.0983(8) Uani 1 1 d . . .

loop_
_atom_site_aniso_label
_atom_site_aniso_U_11
_atom_site_aniso_U_22
_atom_site_aniso_U_33
_atom_site_aniso_U_23
_atom_site_aniso_U_13
_atom_site_aniso_U_12
C1 0.0560(13) 0.0340(10) 0.0566(15) -0.0009(10) 0.0045(12) -0.0033(10)
C2 0.0525(12) 0.0327(10) 0.0551(14) 0.0014(10) 0.0029(11) 0.0002(10)
C3 0.0491(12) 0.0335(10) 0.0513(14) -0.0026(10) 0.0018(11) -0.0011(10)
C4 0.0521(13) 0.0334(9) 0.0436(12) -0.0036(10) -0.0040(10) -0.0007(9)
C5 0.0539(13) 0.0379(11) 0.0472(13) -0.0033(10) 0.0023(11) 0.0005(10)
C6 0.0497(13) 0.0451(13) 0.0590(16) -0.0071(12) 0.0037(12) -0.0004(11)
C7 0.088(2) 0.0410(13) 0.082(2) 0.0013(14) 0.0258(18) -0.0152(14)
C8 0.0588(14) 0.0383(11) 0.0586(15) -0.0026(11) 0.0025(12) 0.0041(10)
C9 0.0626(15) 0.0547(14) 0.0627(17) -0.0111(13) 0.0003(14) -0.0162(13)
C10 0.0473(12) 0.0521(13) 0.0619(15) -0.0158(12) -0.0062(12) -0.0081(11)
C11 0.0590(17) 0.0639(16) 0.099(3) -0.0280(17) -0.0042(18) -0.0008(14)
C12 0.0470(16) 0.123(3) 0.127(3) -0.069(3) 0.0130(19) -0.0128(19)
C13 0.086(2) 0.102(3) 0.086(2) -0.030(2) 0.018(2) -0.038(2)
C14 0.095(2) 0.082(2) 0.0680(19) 0.0006(18) 0.0038(18) -0.033(2)
C15 0.0603(15) 0.0589(15) 0.0684(18) -0.0087(14) -0.0034(14) -0.0080(13)
C16 0.085(2) 0.0413(12) 0.0714(18) 0.0119(13) -0.0208(16) -0.0154(13)
C17 0.0713(15) 0.0448(12) 0.0482(14) -0.0026(11) -0.0046(12) 0.0041(11)
C18 0.107(2) 0.0417(12) 0.0526(15) -0.0033(11) -0.0019(16) 0.0089(14)
C19 0.138(3) 0.0569(16) 0.0577(18) 0.0025(15) -0.001(2) 0.031(2)
C20 0.111(3) 0.093(2) 0.076(2) 0.015(2) -0.005(2) 0.046(2)
C21 0.077(2) 0.139(3) 0.098(3) 0.018(3) -0.025(2) 0.006(2)
C22 0.0702(18) 0.0826(19) 0.084(2) 0.0157(18) -0.0166(18) 0.0007(16)
C23 0.0627(16) 0.0632(16) 0.0622(16) -0.0077(14) 0.0029(14) 0.0209(13)
C24 0.0522(13) 0.0416(11) 0.0615(15) 0.0016(11) 0.0041(12) 0.0035(10)
C25 0.089(2) 0.090(2) 0.137(3) 0.052(3) -0.020(2) -0.030(2)
C26 0.179(5) 0.119(4) 0.167(5) 0.098(4) -0.032(4) -0.014(4)
C27 0.108(3) 0.128(4) 0.112(3) 0.019(3) -0.040(3) 0.032(3)
C28 0.072(2) 0.106(3) 0.096(3) -0.014(2) -0.020(2) 0.007(2)
C29 0.0664(16) 0.0610(16) 0.074(2) -0.0007(15) -0.0029(15) -0.0108(13)
N1 0.0756(14) 0.0415(11) 0.0520(12) -0.0037(9) 0.0107(11) 0.0013(10)
O1 0.0527(9) 0.0373(7) 0.0603(10) -0.0069(8) 0.0071(8) -0.0023(7)
O2 0.0729(10) 0.0338(7) 0.0655(10) -0.0064(7) 0.0155(9) -0.0131(7)
O3 0.0483(8) 0.0404(7) 0.0575(10) -0.0090(7) 0.0010(8) -0.0065(7)
O4 0.0625(9) 0.0339(7) 0.0503(9) 0.0014(7) -0.0081(8) -0.0041(7)
O5 0.0545(9) 0.0532(9) 0.0696(11) -0.0216(9) -0.0089(9) 0.0123(8)
O6 0.0856(12) 0.0505(9) 0.0518(11) 0.0053(8) 0.0047(10) -0.0017(8)
O7 0.1319(19) 0.0571(11) 0.1060(18) -0.0169(11) -0.0245(16) 0.0403(13)

loop_
_atom_type_symbol
_atom_type_description
_atom_type_scat_dispersion_real
_atom_type_scat_dispersion_imag
_atom_type_scat_source
C C 0.0033 0.0016 'International Tables Vol C Tables 4.2.6.8 and 6.1.1.4'
H H 0.0000 0.0000 'International Tables Vol C Tables 4.2.6.8 and 6.1.1.4'
N N 0.0061 0.0033 'International Tables Vol C Tables 4.2.6.8 and 6.1.1.4'
O O 0.0106 0.0060 'International Tables Vol C Tables 4.2.6.8 and 6.1.1.4'

loop_
_geom_angle_atom_site_label_1
_geom_angle_atom_site_label_2
_geom_angle_atom_site_label_3
_geom_angle
_geom_angle_site_symmetry_1
_geom_angle_site_symmetry_3
_geom_angle_publ_flag
O2 C1 O1 107.80(19) . . ?
O2 C1 C2 108.57(19) . . ?
O1 C1 C2 110.20(17) . . ?
O2 C1 H1 110.4(14) . . ?
O1 C1 H1 109.9(13) . . ?
C2 C1 H1 110.0(14) . . ?
C8 C2 C1 112.43(19) . . ?
C8 C2 C3 109.50(19) . . ?
C1 C2 C3 106.07(19) . . ?
C8 C2 H2 108.2(14) . . ?
C1 C2 H2 107.8(14) . . ?
C3 C2 H2 112.8(14) . . ?
O3 C3 C4 112.38(17) . . ?
O3 C3 C2 108.19(18) . . ?
C4 C3 C2 109.37(18) . . ?
O3 C3 H3 108.5(15) . . ?
C4 C3 H3 108.0(14) . . ?
C2 C3 H3 110.5(14) . . ?
O4 C4 C5 108.94(18) . . ?
O4 C4 C3 110.20(19) . . ?
C5 C4 C3 109.01(17) . . ?
O4 C4 H4 109.9(13) . . ?
C5 C4 H4 108.1(13) . . ?
C3 C4 H4 110.7(12) . . ?
O1 C5 C6 105.01(19) . . ?
O1 C5 C4 110.57(18) . . ?
C6 C5 C4 113.3(2) . . ?
O1 C5 H5 111.9(14) . . ?
C6 C5 H5 109.8(15) . . ?
C4 C5 H5 106.5(14) . . ?
O5 C6 C5 107.84(19) . . ?
O5 C6 H6A 112.7(16) . . ?
C5 C6 H6A 108.6(16) . . ?
O5 C6 H6B 109.8(15) . . ?
C5 C6 H6B 113.5(15) . . ?
H6A C6 H6B 104(2) . . ?
O2 C7 H7A 105.3(18) . . ?
O2 C7 H7B 114(2) . . ?
H7A C7 H7B 108(3) . . ?
O2 C7 H7C 107.5(17) . . ?
H7A C7 H7C 118(2) . . ?
H7B C7 H7C 104(3) . . ?
N1 C8 C2 113.5(2) . . ?
N1 C8 H8A 100.4(14) . . ?
C2 C8 H8A 112.8(14) . . ?
N1 C8 H8B 105.3(15) . . ?
C2 C8 H8B 116.0(15) . . ?
H8A C8 H8B 107(2) . . ?
O3 C9 C10 107.8(2) . . ?
O3 C9 H9A 112.2(17) . . ?
C10 C9 H9A 109.6(16) . . ?
O3 C9 H9B 109.7(16) . . ?
C10 C9 H9B 107.5(15) . . ?
H9A C9 H9B 110(2) . . ?
C11 C10 C15 118.0(3) . . ?
C11 C10 C9 121.8(3) . . ?
C15 C10 C9 120.2(2) . . ?
C10 C11 C12 120.1(3) . . ?
C10 C11 H11 118(2) . . ?
C12 C11 H11 122(2) . . ?
C13 C12 C11 120.0(3) . . ?
C13 C12 H12 124(3) . . ?
C11 C12 H12 116(3) . . ?
C14 C13 C12 119.8(4) . . ?
C14 C13 H13 120.5(19) . . ?
C12 C13 H13 118.8(19) . . ?
C13 C14 C15 121.5(4) . . ?
C13 C14 H14 108(2) . . ?
C15 C14 H14 131(2) . . ?
C14 C15 C10 120.7(3) . . ?
C14 C15 H15 122.2(18) . . ?
C10 C15 H15 117.1(18) . . ?
O4 C16 C17 110.9(2) . . ?
O4 C16 H16A 105.0(16) . . ?
C17 C16 H16A 109.6(18) . . ?
O4 C16 H16B 110(2) . . ?
C17 C16 H16B 111(2) . . ?
H16A C16 H16B 110(3) . . ?
C22 C17 C18 118.6(3) . . ?
C22 C17 C16 123.2(2) . . ?
C18 C17 C16 118.2(2) . . ?
C19 C18 C17 121.1(3) . . ?
C19 C18 H18 119.4(16) . . ?
C17 C18 H18 118.9(16) . . ?
C20 C19 C18 120.2(3) . . ?
C20 C19 H19 121.4(18) . . ?
C18 C19 H19 118.1(18) . . ?
C19 C20 C21 119.6(3) . . ?
C19 C20 H20 122(2) . . ?
C21 C20 H20 118(2) . . ?
C20 C21 C22 120.9(4) . . ?
C20 C21 H21 127(3) . . ?
C22 C21 H21 111(3) . . ?
C17 C22 C21 119.6(3) . . ?
C17 C22 H22 122(2) . . ?
C21 C22 H22 118(2) . . ?
O5 C23 C24 114.7(2) . . ?
O5 C23 H23A 101.4(17) . . ?
C24 C23 H23A 113.9(17) . . ?
O5 C23 H23B 106.4(17) . . ?
C24 C23 H23B 113.6(18) . . ?
H23A C23 H23B 106(2) . . ?
C25 C24 C29 117.9(3) . . ?
C25 C24 C23 120.7(3) . . ?
C29 C24 C23 121.3(2) . . ?
C24 C25 C26 118.8(4) . . ?
C24 C25 H25 114(3) . . ?
C26 C25 H25 126(3) . . ?
C27 C26 C25 120.8(4) . . ?
C27 C26 H26 133(7) . . ?
C25 C26 H26 106(7) . . ?
C28 C27 C26 119.9(4) . . ?
C28 C27 H27 126(3) . . ?
C26 C27 H27 114(3) . . ?
C27 C28 C29 120.3(4) . . ?
C27 C28 H28 119(2) . . ?
C29 C28 H28 119(2) . . ?
C28 C29 C24 122.3(3) . . ?
C28 C29 H29 121(2) . . ?
C24 C29 H29 117(2) . . ?
O7 N1 O6 122.6(2) . . ?
O7 N1 C8 116.9(2) . . ?
O6 N1 C8 120.47(19) . . ?
C1 O1 C5 112.16(17) . . ?
C1 O2 C7 112.5(2) . . ?
C3 O3 C9 113.10(19) . . ?
C16 O4 C4 114.50(18) . . ?
C6 O5 C23 112.8(2) . . ?

loop_
_geom_bond_atom_site_label_1
_geom_bond_atom_site_label_2
_geom_bond_distance
_geom_bond_site_symmetry_2
_geom_bond_publ_flag
C1 O2 1.391(3) . ?
C1 O1 1.414(3) . ?
C1 C2 1.528(3) . ?
C1 H1 1.04(3) . ?
C2 C8 1.509(3) . ?
C2 C3 1.533(3) . ?
C2 H2 1.02(3) . ?
C3 O3 1.424(3) . ?
C3 C4 1.531(3) . ?
C3 H3 0.97(3) . ?
C4 O4 1.425(3) . ?
C4 C5 1.525(3) . ?
C4 H4 1.03(3) . ?
C5 O1 1.431(3) . ?
C5 C6 1.506(3) . ?
C5 H5 0.97(3) . ?
C6 O5 1.419(3) . ?
C6 H6A 0.96(3) . ?
C6 H6B 0.97(3) . ?
C7 O2 1.438(3) . ?
C7 H7A 1.05(3) . ?
C7 H7B 0.93(3) . ?
C7 H7C 1.10(3) . ?
C8 N1 1.494(3) . ?
C8 H8A 1.04(3) . ?
C8 H8B 1.02(3) . ?
C9 O3 1.436(3) . ?
C9 C10 1.499(4) . ?
C9 H9A 0.99(3) . ?
C9 H9B 1.05(3) . ?
C10 C11 1.383(4) . ?
C10 C15 1.390(4) . ?
C11 C12 1.396(5) . ?
C11 H11 0.91(3) . ?
C12 C13 1.371(6) . ?
C12 H12 0.92(4) . ?
C13 C14 1.340(5) . ?
C13 H13 1.11(4) . ?
C14 C15 1.365(4) . ?
C14 H14 0.94(4) . ?
C15 H15 0.92(3) . ?
C16 O4 1.416(3) . ?
C16 C17 1.487(4) . ?
C16 H16A 1.04(3) . ?
C16 H16B 0.92(3) . ?
C17 C22 1.375(4) . ?
C17 C18 1.386(4) . ?
C18 C19 1.385(4) . ?
C18 H18 1.08(3) . ?
C19 C20 1.351(5) . ?
C19 H19 1.10(4) . ?
C20 C21 1.375(6) . ?
C20 H20 1.07(4) . ?
C21 C22 1.394(5) . ?
C21 H21 0.94(4) . ?
C22 H22 0.99(4) . ?
C23 O5 1.433(3) . ?
C23 C24 1.493(4) . ?
C23 H23A 1.02(3) . ?
C23 H23B 0.97(3) . ?
C24 C25 1.360(4) . ?
C24 C29 1.362(4) . ?
C25 C26 1.394(7) . ?
C25 H25 0.99(4) . ?
C26 C27 1.361(8) . ?
C26 H26 0.65(7) . ?
C27 C28 1.306(6) . ?
C27 H27 0.99(5) . ?
C28 C29 1.359(5) . ?
C28 H28 0.99(4) . ?
C29 H29 0.89(3) . ?
N1 O7 1.216(3) . ?
N1 O6 1.217(3) . ?

loop_
_geom_torsion_atom_site_label_1
_geom_torsion_atom_site_label_2
_geom_torsion_atom_site_label_3
_geom_torsion_atom_site_label_4
_geom_torsion
_geom_torsion_site_symmetry_1
_geom_torsion_site_symmetry_2
_geom_torsion_site_symmetry_3
_geom_torsion_site_symmetry_4
_geom_torsion_publ_flag
O2 C1 C2 C8 -60.1(3) . . . . ?
O1 C1 C2 C8 -177.9(2) . . . . ?
O2 C1 C2 C3 -179.71(18) . . . . ?
O1 C1 C2 C3 62.4(3) . . . . ?
C8 C2 C3 O3 56.6(2) . . . . ?
C1 C2 C3 O3 178.11(18) . . . . ?
C8 C2 C3 C4 179.3(2) . . . . ?
C1 C2 C3 C4 -59.2(2) . . . . ?
O3 C3 C4 O4 57.5(2) . . . . ?
C2 C3 C4 O4 -62.7(2) . . . . ?
O3 C3 C4 C5 176.99(19) . . . . ?
C2 C3 C4 C5 56.8(2) . . . . ?
O4 C4 C5 O1 64.8(2) . . . . ?
C3 C4 C5 O1 -55.5(2) . . . . ?
O4 C4 C5 C6 -52.7(2) . . . . ?
C3 C4 C5 C6 -173.0(2) . . . . ?
O1 C5 C6 O5 -179.3(2) . . . . ?
C4 C5 C6 O5 -58.6(3) . . . . ?
C1 C2 C8 N1 73.3(3) . . . . ?
C3 C2 C8 N1 -169.1(2) . . . . ?
O3 C9 C10 C11 -88.7(3) . . . . ?
O3 C9 C10 C15 90.5(3) . . . . ?
C15 C10 C11 C12 -0.1(4) . . . . ?
C9 C10 C11 C12 179.0(3) . . . . ?
C10 C11 C12 C13 0.8(5) . . . . ?
C11 C12 C13 C14 -0.8(5) . . . . ?
C12 C13 C14 C15 0.1(5) . . . . ?
C13 C14 C15 C10 0.6(5) . . . . ?
C11 C10 C15 C14 -0.5(4) . . . . ?
C9 C10 C15 C14 -179.7(3) . . . . ?
O4 C16 C17 C22 10.7(4) . . . . ?
O4 C16 C17 C18 -171.1(2) . . . . ?
C22 C17 C18 C19 1.7(4) . . . . ?
C16 C17 C18 C19 -176.6(3) . . . . ?
C17 C18 C19 C20 -1.9(5) . . . . ?
C18 C19 C20 C21 1.1(5) . . . . ?
C19 C20 C21 C22 -0.2(6) . . . . ?
C18 C17 C22 C21 -0.7(5) . . . . ?
C16 C17 C22 C21 177.4(3) . . . . ?
C20 C21 C22 C17 0.0(6) . . . . ?
O5 C23 C24 C25 -71.7(4) . . . . ?
O5 C23 C24 C29 111.6(3) . . . . ?
C29 C24 C25 C26 -1.2(7) . . . . ?
C23 C24 C25 C26 -178.1(5) . . . . ?
C24 C25 C26 C27 0.3(10) . . . . ?
C25 C26 C27 C28 1.2(10) . . . . ?
C26 C27 C28 C29 -1.8(8) . . . . ?
C27 C28 C29 C24 0.9(6) . . . . ?
C25 C24 C29 C28 0.6(5) . . . . ?
C23 C24 C29 C28 177.5(3) . . . . ?
C2 C8 N1 O7 -142.2(3) . . . . ?
C2 C8 N1 O6 40.0(3) . . . . ?
O2 C1 O1 C5 177.43(17) . . . . ?
C2 C1 O1 C5 -64.2(3) . . . . ?
C6 C5 O1 C1 -177.5(2) . . . . ?
C4 C5 O1 C1 60.0(2) . . . . ?
O1 C1 O2 C7 -72.0(3) . . . . ?
C2 C1 O2 C7 168.6(2) . . . . ?
C4 C3 O3 C9 82.4(2) . . . . ?
C2 C3 O3 C9 -156.7(2) . . . . ?
C10 C9 O3 C3 177.88(19) . . . . ?
C17 C16 O4 C4 -161.6(2) . . . . ?
C5 C4 O4 C16 142.4(2) . . . . ?
C3 C4 O4 C16 -98.0(2) . . . . ?
C5 C6 O5 C23 -164.8(2) . . . . ?
C24 C23 O5 C6 -65.7(3) . . . . ?
